data_1515653
loop_
_publ_author_name
'Schwendemann, Sina'
'Fr\"ohlich, Roland'
'Kehr, Gerald'
'Erker, Gerhard'

_publ_section_title
;
 Intramolecular frustrated N/B lewis pairs by enamine hydroboration
;
_journal_issue 9
_journal_name_full 'Chemical Science'
_journal_page_first 1842
_journal_paper_doi 10.1039/c1sc00124h
_journal_volume 2
_journal_year 2011
_chemical_formula_sum 'C23 H20 B F10 N'
_chemical_formula_weight 511.21
_chemical_name_systematic
;
?
;
_space_group_IT_number 15
_symmetry_cell_setting monoclinic
_symmetry_space_group_name_Hall '-C 2yc'
_symmetry_space_group_name_H-M 'C 1 2/c 1'
_atom_sites_solution_hydrogens geom
_atom_sites_solution_primary direct
_atom_sites_solution_secondary difmap
_audit_creation_method SHELXL-97
_cell_angle_alpha 90.00
_cell_angle_beta 104.988(3)
_cell_angle_gamma 90.00
_cell_formula_units_Z 8
_cell_length_a 18.5936(9)
_cell_length_b 9.2952(6)
_cell_length_c 26.1791(17)
_cell_measurement_reflns_used 2885
_cell_measurement_temperature 223(2)
_cell_measurement_theta_max 68.25
_cell_measurement_theta_min 0.88
_cell_volume 4370.6(5)
_computing_cell_refinement 'Collect (Nonius B.V., 1998)'
_computing_data_collection 'Collect (Nonius B.V., 1998)'
_computing_data_reduction 'Denzo-SMN (Otwinowski & Minor, 1997)'
_computing_molecular_graphics 'XP (BrukerAXS, 2000)'
_computing_publication_material 'SHELXL-97 (Sheldrick, 1997)'
_computing_structure_refinement 'SHELXL-97 (Sheldrick, 1997)'
_computing_structure_solution 'SHELXS-97 (Sheldrick, 1990)'
_diffrn_ambient_temperature 223(2)
_diffrn_measured_fraction_theta_full 0.775
_diffrn_measured_fraction_theta_max 0.775
_diffrn_measurement_device_type 'Nonius KappaCCD APEXII'
_diffrn_measurement_method '\w and \f scans'
_diffrn_radiation_monochromator graphite
_diffrn_radiation_source 'fine-focus sealed tube'
_diffrn_radiation_type CuK\a
_diffrn_radiation_wavelength 1.54178
_diffrn_reflns_av_R_equivalents 0.102
_diffrn_reflns_av_sigmaI/netI 0.0709
_diffrn_reflns_limit_h_max 21
_diffrn_reflns_limit_h_min -21
_diffrn_reflns_limit_k_max 10
_diffrn_reflns_limit_k_min -11
_diffrn_reflns_limit_l_max 28
_diffrn_reflns_limit_l_min -29
_diffrn_reflns_number 18687
_diffrn_reflns_theta_full 67.30
_diffrn_reflns_theta_max 67.30
_diffrn_reflns_theta_min 4.92
_exptl_absorpt_coefficient_mu 1.332
_exptl_absorpt_correction_T_max 0.9611
_exptl_absorpt_correction_T_min 0.8252
_exptl_absorpt_correction_type multi-scan
_exptl_absorpt_process_details 'Denzo (Otwinowski, Borek, Majewski & Minor, 2003)'
_exptl_crystal_colour 'light yellow'
_exptl_crystal_density_diffrn 1.554
_exptl_crystal_density_method 'not measured'
_exptl_crystal_description plate
_exptl_crystal_F_000 2080
_exptl_crystal_size_max 0.15
_exptl_crystal_size_mid 0.10
_exptl_crystal_size_min 0.03
_refine_diff_density_max 0.172
_refine_diff_density_min -0.163
_refine_diff_density_rms 0.041
_refine_ls_extinction_method none
_refine_ls_goodness_of_fit_ref 1.078
_refine_ls_hydrogen_treatment constr
_refine_ls_matrix_type full
_refine_ls_number_parameters 316
_refine_ls_number_reflns 3044
_refine_ls_number_restraints 0
_refine_ls_restrained_S_all 1.078
_refine_ls_R_factor_all 0.1085
_refine_ls_R_factor_gt 0.0581
_refine_ls_shift/su_max 0.000
_refine_ls_shift/su_mean 0.000
_refine_ls_structure_factor_coef Fsqd
_refine_ls_weighting_details 'calc w=1/[\s^2^(Fo^2^)+(0.0370P)^2^+7.4531P] where P=(Fo^2^+2Fc^2^)/3'
_refine_ls_weighting_scheme calc
_refine_ls_wR_factor_gt 0.1251
_refine_ls_wR_factor_ref 0.1434
_reflns_number_gt 1876
_reflns_number_total 3044
_reflns_threshold_expression >2sigma(I)
_cod_data_source_file c1sc00124h.txt
_cod_data_source_block erk5393
_cod_original_sg_symbol_H-M C2/c
_cod_database_code 1515653

loop_
_symmetry_equiv_pos_as_xyz
'x, y, z'
'-x, y, -z+1/2'
'x+1/2, y+1/2, z'
'-x+1/2, y+1/2, -z+1/2'
'-x, -y, -z'
'x, -y, z-1/2'
'-x+1/2, -y+1/2, -z'
'x+1/2, -y+1/2, z-1/2'

loop_
_atom_site_label
_atom_site_type_symbol
_atom_site_fract_x
_atom_site_fract_y
_atom_site_fract_z
_atom_site_U_iso_or_equiv
_atom_site_adp_type
_atom_site_occupancy
_atom_site_symmetry_multiplicity
_atom_site_calc_flag
_atom_site_refinement_flags
N N 0.20275(17) -0.4272(4) -0.14235(12) 0.0573(9) Uani 1 1 d .
B B 0.1200(2) -0.4541(6) -0.11827(18) 0.0588(14) Uani 1 1 d .
C1 C 0.1857(2) -0.5792(5) -0.16184(16) 0.0574(11) Uani 1 1 d .
H1 H 0.2081 -0.6428 -0.1316 0.069 Uiso 1 1 calc R
C2 C 0.1031(2) -0.5741(5) -0.16552(16) 0.0610(12) Uani 1 1 d .
H2 H 0.0773 -0.5265 -0.1991 0.073 Uiso 1 1 calc R
C11 C 0.1858(2) -0.3207(5) -0.18779(17) 0.0667(13) Uani 1 1 d .
H11A H 0.2123 -0.3505 -0.2139 0.080 Uiso 1 1 calc R
H11B H 0.1324 -0.3237 -0.2050 0.080 Uiso 1 1 calc R
C12 C 0.2074(3) -0.1683(6) -0.17121(19) 0.0739(14) Uani 1 1 d .
H12A H 0.1762 -0.1335 -0.1489 0.089 Uiso 1 1 calc R
H12B H 0.1980 -0.1071 -0.2027 0.089 Uiso 1 1 calc R
C13 C 0.2885(3) -0.1545(6) -0.14113(19) 0.0807(15) Uani 1 1 d .
H13A H 0.2988 -0.0561 -0.1278 0.097 Uiso 1 1 calc R
H13B H 0.3205 -0.1755 -0.1647 0.097 Uiso 1 1 calc R
C14 C 0.3049(2) -0.2599(6) -0.09515(19) 0.0790(15) Uani 1 1 d .
H14A H 0.2767 -0.2326 -0.0698 0.095 Uiso 1 1 calc R
H14B H 0.3580 -0.2568 -0.0769 0.095 Uiso 1 1 calc R
C15 C 0.2835(2) -0.4115(6) -0.11527(18) 0.0675(13) Uani 1 1 d .
H15A H 0.3128 -0.4384 -0.1400 0.081 Uiso 1 1 calc R
H15B H 0.2963 -0.4785 -0.0854 0.081 Uiso 1 1 calc R
C21 C 0.2058(2) -0.6428(6) -0.20924(17) 0.0723(14) Uani 1 1 d .
H21A H 0.2599 -0.6414 -0.2045 0.087 Uiso 1 1 calc R
H21B H 0.1819 -0.5896 -0.2415 0.087 Uiso 1 1 calc R
C22 C 0.1769(3) -0.7968(6) -0.2122(2) 0.0762(14) Uani 1 1 d .
H22A H 0.2068 -0.8508 -0.1819 0.091 Uiso 1 1 calc R
H22B H 0.1838 -0.8419 -0.2444 0.091 Uiso 1 1 calc R
C23 C 0.0950(2) -0.8081(6) -0.21221(18) 0.0794(15) Uani 1 1 d .
H23A H 0.0822 -0.9099 -0.2105 0.095 Uiso 1 1 calc R
H23B H 0.0646 -0.7696 -0.2457 0.095 Uiso 1 1 calc R
C24 C 0.0748(2) -0.7278(6) -0.16626(17) 0.0730(14) Uani 1 1 d .
H24A H 0.0207 -0.7281 -0.1713 0.088 Uiso 1 1 calc R
H24B H 0.0979 -0.7755 -0.1326 0.088 Uiso 1 1 calc R
C31 C 0.1296(2) -0.5314(5) -0.06084(15) 0.0551(11) Uani 1 1 d .
C32 C 0.1891(2) -0.5518(5) -0.01819(16) 0.0620(12) Uani 1 1 d .
F32 F 0.25701(13) -0.4991(3) -0.01798(9) 0.0852(9) Uani 1 1 d .
C33 C 0.1861(3) -0.6230(5) 0.02767(16) 0.0674(13) Uani 1 1 d .
F33 F 0.24836(16) -0.6387(4) 0.06703(10) 0.0976(9) Uani 1 1 d .
C34 C 0.1200(3) -0.6763(6) 0.03234(18) 0.0740(14) Uani 1 1 d .
F34 F 0.11671(18) -0.7466(4) 0.07653(11) 0.1069(10) Uani 1 1 d .
C35 C 0.0577(3) -0.6581(5) -0.00827(19) 0.0676(13) Uani 1 1 d .
F35 F -0.00833(16) -0.7074(4) -0.00415(12) 0.0997(10) Uani 1 1 d .
C36 C 0.0638(2) -0.5859(5) -0.05323(17) 0.0619(12) Uani 1 1 d .
F36 F -0.00042(12) -0.5695(3) -0.09137(9) 0.0790(8) Uani 1 1 d .
C41 C 0.0738(2) -0.3062(5) -0.12037(16) 0.0552(11) Uani 1 1 d .
C42 C 0.0090(2) -0.2723(6) -0.15843(17) 0.0672(13) Uani 1 1 d .
F42 F -0.02024(14) -0.3640(4) -0.19841(10) 0.0921(9) Uani 1 1 d .
C43 C -0.0299(2) -0.1442(7) -0.1582(2) 0.0741(14) Uani 1 1 d .
F43 F -0.09220(15) -0.1179(4) -0.19631(12) 0.1068(11) Uani 1 1 d .
C44 C -0.0054(3) -0.0494(6) -0.1182(2) 0.0767(15) Uani 1 1 d .
F44 F -0.04351(15) 0.0743(4) -0.11674(14) 0.1073(11) Uani 1 1 d .
C45 C 0.0570(3) -0.0792(6) -0.0788(2) 0.0721(14) Uani 1 1 d .
F45 F 0.08037(15) 0.0146(3) -0.03895(14) 0.1022(10) Uani 1 1 d .
C46 C 0.0945(2) -0.2046(6) -0.08103(17) 0.0606(12) Uani 1 1 d .
F46 F 0.15609(13) -0.2278(3) -0.04145(10) 0.0778(8) Uani 1 1 d .

loop_
_atom_site_aniso_label
_atom_site_aniso_U_11
_atom_site_aniso_U_22
_atom_site_aniso_U_33
_atom_site_aniso_U_23
_atom_site_aniso_U_13
_atom_site_aniso_U_12
N 0.0486(19) 0.076(3) 0.048(2) 0.008(2) 0.0137(15) -0.0004(19)
B 0.048(3) 0.080(4) 0.049(3) 0.003(3) 0.013(2) 0.001(3)
C1 0.054(2) 0.069(3) 0.050(2) 0.003(2) 0.015(2) -0.001(2)
C2 0.049(2) 0.091(4) 0.044(2) 0.004(2) 0.0144(19) -0.002(2)
C11 0.058(3) 0.089(4) 0.055(3) 0.008(3) 0.018(2) 0.002(3)
C12 0.078(3) 0.083(4) 0.066(3) 0.007(3) 0.028(3) -0.002(3)
C13 0.084(3) 0.089(4) 0.078(3) -0.003(3) 0.038(3) -0.016(3)
C14 0.054(3) 0.117(5) 0.067(3) -0.006(3) 0.017(2) -0.012(3)
C15 0.044(2) 0.095(4) 0.064(3) 0.005(3) 0.015(2) 0.003(3)
C21 0.065(3) 0.096(4) 0.061(3) -0.007(3) 0.026(2) 0.002(3)
C22 0.080(3) 0.080(4) 0.074(3) -0.011(3) 0.030(3) -0.002(3)
C23 0.075(3) 0.098(4) 0.069(3) -0.014(3) 0.026(3) -0.011(3)
C24 0.060(3) 0.100(4) 0.059(3) -0.012(3) 0.017(2) -0.007(3)
C31 0.052(2) 0.069(3) 0.046(2) 0.001(2) 0.015(2) -0.002(2)
C32 0.053(3) 0.081(3) 0.051(3) 0.003(3) 0.012(2) -0.002(2)
F32 0.0594(15) 0.128(2) 0.0619(16) 0.0112(16) 0.0050(12) -0.0103(16)
C33 0.077(3) 0.083(3) 0.040(3) 0.009(3) 0.010(2) 0.010(3)
F33 0.097(2) 0.136(3) 0.0526(15) 0.0184(17) 0.0064(15) 0.0182(19)
C34 0.096(4) 0.086(4) 0.050(3) 0.014(3) 0.038(3) 0.006(3)
F34 0.135(2) 0.123(3) 0.0755(19) 0.0305(19) 0.0500(17) 0.008(2)
C35 0.065(3) 0.081(4) 0.065(3) 0.005(3) 0.033(3) -0.003(3)
F35 0.090(2) 0.129(3) 0.096(2) 0.0070(19) 0.0530(16) -0.0184(18)
C36 0.055(3) 0.082(3) 0.050(3) -0.002(3) 0.016(2) 0.005(3)
F36 0.0552(14) 0.119(2) 0.0648(15) 0.0037(15) 0.0191(13) -0.0048(14)
C41 0.045(2) 0.077(3) 0.045(2) 0.009(2) 0.014(2) 0.001(2)
C42 0.056(3) 0.098(4) 0.048(3) 0.002(3) 0.015(2) 0.006(3)
F42 0.0675(16) 0.137(3) 0.0617(16) -0.0091(18) -0.0020(13) 0.0219(17)
C43 0.051(3) 0.099(4) 0.073(3) 0.012(3) 0.016(3) 0.013(3)
F43 0.0676(17) 0.144(3) 0.100(2) 0.023(2) 0.0064(16) 0.0391(19)
C44 0.052(3) 0.083(4) 0.103(4) 0.017(4) 0.035(3) 0.018(3)
F44 0.0723(18) 0.097(2) 0.163(3) 0.017(2) 0.0481(19) 0.0175(18)
C45 0.058(3) 0.081(4) 0.085(4) -0.008(3) 0.031(3) -0.008(3)
F45 0.0784(19) 0.092(2) 0.137(3) -0.031(2) 0.0301(18) 0.0037(16)
C46 0.044(2) 0.084(4) 0.055(3) 0.003(3) 0.015(2) 0.005(3)
F46 0.0646(15) 0.091(2) 0.0704(16) -0.0111(15) 0.0047(13) 0.0043(14)

loop_
_atom_type_symbol
_atom_type_description
_atom_type_scat_dispersion_real
_atom_type_scat_dispersion_imag
_atom_type_scat_source
C C 0.0181 0.0091 'International Tables Vol C Tables 4.2.6.8 and 6.1.1.4'
H H 0.0000 0.0000 'International Tables Vol C Tables 4.2.6.8 and 6.1.1.4'
B B 0.0090 0.0039 'International Tables Vol C Tables 4.2.6.8 and 6.1.1.4'
N N 0.0311 0.0180 'International Tables Vol C Tables 4.2.6.8 and 6.1.1.4'
F F 0.0727 0.0534 'International Tables Vol C Tables 4.2.6.8 and 6.1.1.4'

loop_
_geom_angle_atom_site_label_1
_geom_angle_atom_site_label_2
_geom_angle_atom_site_label_3
_geom_angle
C15 N C1 110.5(3)
C15 N C11 106.7(3)
C1 N C11 111.3(3)
C15 N B 133.1(3)
C1 N B 82.3(3)
C11 N B 109.8(3)
C41 B C31 109.6(3)
C41 B C2 124.0(4)
C31 B C2 110.5(4)
C41 B N 111.1(4)
C31 B N 118.5(3)
C2 B N 81.2(3)
C21 C1 N 124.8(4)
C21 C1 C2 115.1(3)
N C1 C2 96.5(3)
C21 C1 H1 106.3
N C1 H1 106.3
C2 C1 H1 106.3
C1 C2 C24 108.2(4)
C1 C2 B 88.8(3)
C24 C2 B 130.4(4)
C1 C2 H2 108.8
C24 C2 H2 108.8
B C2 H2 108.8
C12 C11 N 113.7(4)
C12 C11 H11A 108.8
N C11 H11A 108.8
C12 C11 H11B 108.8
N C11 H11B 108.8
H11A C11 H11B 107.7
C11 C12 C13 112.6(4)
C11 C12 H12A 109.1
C13 C12 H12A 109.1
C11 C12 H12B 109.1
C13 C12 H12B 109.1
H12A C12 H12B 107.8
C12 C13 C14 109.0(4)
C12 C13 H13A 109.9
C14 C13 H13A 109.9
C12 C13 H13B 109.9
C14 C13 H13B 109.9
H13A C13 H13B 108.3
C13 C14 C15 110.0(4)
C13 C14 H14A 109.7
C15 C14 H14A 109.7
C13 C14 H14B 109.7
C15 C14 H14B 109.7
H14A C14 H14B 108.2
N C15 C14 113.3(4)
N C15 H15A 108.9
C14 C15 H15A 108.9
N C15 H15B 108.9
C14 C15 H15B 108.9
H15A C15 H15B 107.7
C1 C21 C22 104.5(4)
C1 C21 H21A 110.9
C22 C21 H21A 110.9
C1 C21 H21B 110.9
C22 C21 H21B 110.9
H21A C21 H21B 108.9
C21 C22 C23 113.8(4)
C21 C22 H22A 108.8
C23 C22 H22A 108.8
C21 C22 H22B 108.8
C23 C22 H22B 108.8
H22A C22 H22B 107.7
C22 C23 C24 114.2(4)
C22 C23 H23A 108.7
C24 C23 H23A 108.7
C22 C23 H23B 108.7
C24 C23 H23B 108.7
H23A C23 H23B 107.6
C2 C24 C23 108.1(4)
C2 C24 H24A 110.1
C23 C24 H24A 110.1
C2 C24 H24B 110.1
C23 C24 H24B 110.1
H24A C24 H24B 108.4
C32 C31 C36 113.0(4)
C32 C31 B 133.2(4)
C36 C31 B 113.8(3)
F32 C32 C31 120.7(4)
F32 C32 C33 114.6(4)
C31 C32 C33 124.7(4)
F33 C33 C34 120.7(4)
F33 C33 C32 119.8(4)
C34 C33 C32 119.5(4)
F34 C34 C33 119.9(5)
F34 C34 C35 120.8(5)
C33 C34 C35 119.3(4)
F35 C35 C34 120.4(4)
F35 C35 C36 120.8(4)
C34 C35 C36 118.9(4)
F36 C36 C35 115.6(4)
F36 C36 C31 119.8(4)
C35 C36 C31 124.6(4)
C46 C41 C42 113.9(4)
C46 C41 B 121.0(4)
C42 C41 B 125.0(4)
F42 C42 C41 121.0(5)
F42 C42 C43 115.9(4)
C41 C42 C43 123.1(5)
F43 C43 C44 120.6(5)
F43 C43 C42 120.1(5)
C44 C43 C42 119.2(4)
C43 C44 F44 119.9(5)
C43 C44 C45 120.2(5)
F44 C44 C45 119.9(6)
F45 C45 C44 119.7(5)
F45 C45 C46 121.4(5)
C44 C45 C46 118.9(5)
F46 C46 C45 116.4(4)
F46 C46 C41 118.9(4)
C45 C46 C41 124.7(4)

loop_
_geom_bond_atom_site_label_1
_geom_bond_atom_site_label_2
_geom_bond_distance
N C15 1.493(5)
N C1 1.508(6)
N C11 1.517(5)
N B 1.824(6)
B C41 1.615(7)
B C31 1.634(6)
B C2 1.634(7)
C1 C21 1.507(6)
C1 C2 1.514(5)
C1 H1 0.9900
C2 C24 1.521(7)
C2 H2 0.9900
C11 C12 1.506(7)
C11 H11A 0.9800
C11 H11B 0.9800
C12 C13 1.515(6)
C12 H12A 0.9800
C12 H12B 0.9800
C13 C14 1.520(7)
C13 H13A 0.9800
C13 H13B 0.9800
C14 C15 1.521(7)
C14 H14A 0.9800
C14 H14B 0.9800
C15 H15A 0.9800
C15 H15B 0.9800
C21 C22 1.524(7)
C21 H21A 0.9800
C21 H21B 0.9800
C22 C23 1.526(6)
C22 H22A 0.9800
C22 H22B 0.9800
C23 C24 1.543(6)
C23 H23A 0.9800
C23 H23B 0.9800
C24 H24A 0.9800
C24 H24B 0.9800
C31 C32 1.367(5)
C31 C36 1.385(5)
C32 F32 1.353(5)
C32 C33 1.385(6)
C33 F33 1.343(5)
C33 C34 1.359(6)
C34 F34 1.344(5)
C34 C35 1.365(6)
C35 F35 1.341(5)
C35 C36 1.385(6)
C36 F36 1.352(4)
C41 C46 1.376(6)
C41 C42 1.387(6)
C42 F42 1.350(5)
C42 C43 1.394(7)
C43 F43 1.341(5)
C43 C44 1.355(7)
C44 F44 1.357(6)
C44 C45 1.367(7)
C45 F45 1.342(5)
C45 C46 1.368(7)
C46 F46 1.348(4)

loop_
_geom_torsion_atom_site_label_1
_geom_torsion_atom_site_label_2
_geom_torsion_atom_site_label_3
_geom_torsion_atom_site_label_4
_geom_torsion
C15 N B C41 102.5(5)
C1 N B C41 -146.5(3)
C11 N B C41 -36.6(4)
C15 N B C31 -25.8(7)
C1 N B C31 85.2(4)
C11 N B C31 -164.9(4)
C15 N B C2 -134.4(5)
C1 N B C2 -23.4(3)
C11 N B C2 86.5(4)
C15 N C1 C21 -74.6(5)
C11 N C1 C21 43.8(5)
B N C1 C21 152.1(4)
C15 N C1 C2 158.6(3)
C11 N C1 C2 -83.0(4)
B N C1 C2 25.3(3)
C21 C1 C2 C24 65.8(5)
N C1 C2 C24 -160.8(3)
C21 C1 C2 B -161.7(4)
N C1 C2 B -28.2(3)
C41 B C2 C1 132.7(4)
C31 B C2 C1 -94.1(4)
N B C2 C1 23.1(3)
C41 B C2 C24 -114.1(5)
C31 B C2 C24 19.1(6)
N B C2 C24 136.3(4)
C15 N C11 C12 -54.8(5)
C1 N C11 C12 -175.5(3)
B N C11 C12 95.3(4)
N C11 C12 C13 55.0(5)
C11 C12 C13 C14 -53.5(5)
C12 C13 C14 C15 55.3(5)
C1 N C15 C14 179.3(3)
C11 N C15 C14 58.1(5)
B N C15 C14 -81.9(6)
C13 C14 C15 N -60.9(5)
N C1 C21 C22 179.9(4)
C2 C1 C21 C22 -61.5(5)
C1 C21 C22 C23 52.9(5)
C21 C22 C23 C24 -52.7(6)
C1 C2 C24 C23 -55.5(4)
B C2 C24 C23 -160.2(4)
C22 C23 C24 C2 52.0(5)
C41 B C31 C32 -109.3(5)
C2 B C31 C32 110.7(5)
N B C31 C32 19.7(7)
C41 B C31 C36 69.5(5)
C2 B C31 C36 -70.5(4)
N B C31 C36 -161.5(4)
C36 C31 C32 F32 -176.9(4)
B C31 C32 F32 2.0(8)
C36 C31 C32 C33 2.0(7)
B C31 C32 C33 -179.2(5)
F32 C32 C33 F33 -2.0(6)
C31 C32 C33 F33 179.1(4)
F32 C32 C33 C34 178.0(4)
C31 C32 C33 C34 -1.0(7)
F33 C33 C34 F34 -0.6(7)
C32 C33 C34 F34 179.5(4)
F33 C33 C34 C35 179.7(4)
C32 C33 C34 C35 -0.2(7)
F34 C34 C35 F35 1.6(7)
C33 C34 C35 F35 -178.8(4)
F34 C34 C35 C36 -179.5(4)
C33 C34 C35 C36 0.1(7)
F35 C35 C36 F36 0.1(7)
C34 C35 C36 F36 -178.8(4)
F35 C35 C36 C31 180.0(4)
C34 C35 C36 C31 1.1(7)
C32 C31 C36 F36 177.8(4)
B C31 C36 F36 -1.3(6)
C32 C31 C36 C35 -2.1(7)
B C31 C36 C35 178.8(4)
C31 B C41 C46 51.5(5)
C2 B C41 C46 -175.0(4)
N B C41 C46 -81.5(4)
C31 B C41 C42 -124.4(4)
C2 B C41 C42 9.1(6)
N B C41 C42 102.7(4)
C46 C41 C42 F42 -177.2(4)
B C41 C42 F42 -1.1(6)
C46 C41 C42 C43 2.7(6)
B C41 C42 C43 178.9(4)
F42 C42 C43 F43 -0.2(6)
C41 C42 C43 F43 179.9(4)
F42 C42 C43 C44 177.5(4)
C41 C42 C43 C44 -2.5(7)
F43 C43 C44 F44 -0.9(7)
C42 C43 C44 F44 -178.5(4)
F43 C43 C44 C45 178.2(4)
C42 C43 C44 C45 0.5(7)
C43 C44 C45 F45 -179.2(4)
F44 C44 C45 F45 -0.2(7)
C43 C44 C45 C46 0.9(7)
F44 C44 C45 C46 179.9(4)
F45 C45 C46 F46 -0.5(6)
C44 C45 C46 F46 179.3(4)
F45 C45 C46 C41 179.6(4)
C44 C45 C46 C41 -0.5(7)
C42 C41 C46 F46 178.9(4)
B C41 C46 F46 2.6(6)
C42 C41 C46 C45 -1.2(6)
B C41 C46 C45 -177.5(4)
